data_1530711
loop_
_publ_author_name
'Savborg, O.'

_publ_section_title
;
 Structures of niobium and tantalum oxide fluorides containing lone-pair
 ions II.Pb2 Nb3 O7 F5: A structure composed of slabs of "Re O3"-type
 separated by (Pb2 F2)2+ -layers
;
_journal_name_full 'Journal of Solid State Chemistry'
_journal_page_first 143
_journal_page_last 147
_journal_volume 57
_journal_year 1985
_chemical_formula_sum 'F5 Nb3 O7 Pb2'
_chemical_name_systematic 'Pb2 Nb3 O7 F5'
_space_group_IT_number 139
_symmetry_space_group_name_Hall '-I 4 2'
_symmetry_space_group_name_H-M 'I 4/m m m'
_cell_angle_alpha 90
_cell_angle_beta 90
_cell_angle_gamma 90
_cell_formula_units_Z 2
_cell_length_a 3.8938
_cell_length_b 3.8938
_cell_length_c 32.128
_cell_volume 487.114
_citation_journal_id_ASTM JSSCBI
_cod_data_source_file Savborg_JSSCBI_1985_1201.cif
_cod_data_source_block F5Nb3O7Pb2
_cod_original_cell_volume 487.1144
_cod_database_code 1530711

loop_
_symmetry_equiv_pos_as_xyz
x,y,z
-y,x,z
-x,-y,z
y,-x,z
x,-y,-z
y,x,-z
-x,y,-z
-y,-x,-z
-x,-y,-z
y,-x,-z
x,y,-z
-y,x,-z
-x,y,z
-y,-x,z
x,-y,z
y,x,z
x+1/2,y+1/2,z+1/2
-y+1/2,x+1/2,z+1/2
-x+1/2,-y+1/2,z+1/2
y+1/2,-x+1/2,z+1/2
x+1/2,-y+1/2,-z+1/2
y+1/2,x+1/2,-z+1/2
-x+1/2,y+1/2,-z+1/2
-y+1/2,-x+1/2,-z+1/2
-x+1/2,-y+1/2,-z+1/2
y+1/2,-x+1/2,-z+1/2
x+1/2,y+1/2,-z+1/2
-y+1/2,x+1/2,-z+1/2
-x+1/2,y+1/2,z+1/2
-y+1/2,-x+1/2,z+1/2
x+1/2,-y+1/2,z+1/2
y+1/2,x+1/2,z+1/2

loop_
_atom_site_label
_atom_site_type_symbol
_atom_site_fract_x
_atom_site_fract_y
_atom_site_fract_z
_atom_site_occupancy
_atom_site_U_iso_or_equiv
Pb1 Pb+2 0 0 0.2021 1 0.0
O1 O-2 0 0.5 0 1 0.0
O2 O-2 0 0 0.4392 1 0.0
Nb1 Nb+5 0 0 0.5 1 0.0
F2 F-1 0 0 0.3158 1 0.0
O3 O-2 0 0.5 0.1288 0.75 0.0
Nb2 Nb+5 0 0 0.38198 1 0.0
F3 F-1 0 0.5 0.1288 0.25 0.0
F1 F-1 0 0.5 0.25 1 0.0
